data_7106903
loop_
_publ_author_name
'Satish S. Bhat'
'Avinash S. Kumbhar'
'Anupa A. Kumbhar'
'Ayesha Khan'
'Peter Lonnecke'
'Evamarie Hey-Hawkins'

_publ_section_title
;
 Ruthenium(II) polypyridyl complexes as carriers for DNA delivery
;
_journal_name_full Chem.Commun.
_journal_page_first 11068
_journal_paper_doi 10.1039/c1cc13863d
_journal_volume 47
_journal_year 2011
_chemical_formula_sum 'C68 H53 Cl2 N19 O10 Ru'
_chemical_formula_weight 1468.26
_chemical_name_systematic
;
?
;
_space_group_IT_number 2
_symmetry_cell_setting triclinic
_symmetry_space_group_name_Hall '-P 1'
_symmetry_space_group_name_H-M 'P -1'
_atom_sites_solution_hydrogens geom
_atom_sites_solution_primary direct
_atom_sites_solution_secondary difmap
_audit_conform_dict_location ftp://ftp.iucr.org/pub/cif_core.dic
_audit_conform_dict_name cif_core.dic
_audit_conform_dict_version 2.2
_audit_creation_date 2010-04-29T17:07:31-00:00
_audit_creation_method 'WinGX routine CIF_UPDATE'
_cell_angle_alpha 117.950(4)
_cell_angle_beta 100.287(3)
_cell_angle_gamma 103.188(3)
_cell_formula_units_Z 2
_cell_length_a 13.9989(5)
_cell_length_b 16.5857(6)
_cell_length_c 17.2342(7)
_cell_measurement_reflns_used 15659
_cell_measurement_temperature 130(2)
_cell_measurement_theta_max 32.3995
_cell_measurement_theta_min 2.9727
_cell_volume 3246.3(3)
_computing_cell_refinement
;
CrysAlisPro, Oxford Diffraction Ltd.,
Version 1.171.33.58 (release 29-01-2010 CrysAlis171 .NET)
(compiled Jan 29 2010,16:49:25)
;
_computing_data_collection
;
CrysAlisPro, Oxford Diffraction Ltd.,
Version 1.171.33.58 (release 29-01-2010 CrysAlis171 .NET)
(compiled Jan 29 2010,16:49:25)
;
_computing_data_reduction
;
CrysAlisPro, Oxford Diffraction Ltd.,
Version 1.171.33.58 (release 29-01-2010 CrysAlis171 .NET)
(compiled Jan 29 2010,16:49:25)
;
_computing_molecular_graphics
;
ORTEP3 for Windows
L. J. Farrugia, J. Appl. Crystallogr. 1997, 30, 565.
;
_computing_publication_material
;
WINGX
L.J. Farrugia,
J. Appl. Cryst., 1999, 32, 837-838.
;
_computing_structure_refinement 'SHELXL-97 (Sheldrick, 1997)'
_computing_structure_solution
;
SIR92
A. Altomare, G. Cascarano, C. Giacovazzo and A. Guagliardi,
J. Appl. Crystallogr. 1993, 26, 343-350.
;
_diffrn_ambient_temperature 130(2)
_diffrn_measured_fraction_theta_full 0.998
_diffrn_measured_fraction_theta_max 0.998
_diffrn_measurement_device_type 'Xcalibur, Sapphire3, Gemini'
_diffrn_measurement_method '\w scans'
_diffrn_orient_matrix_UB_11 0.0351816
_diffrn_orient_matrix_UB_12 0.0257048
_diffrn_orient_matrix_UB_13 -0.012741
_diffrn_orient_matrix_UB_21 0.034866
_diffrn_orient_matrix_UB_22 -0.0233407
_diffrn_orient_matrix_UB_23 0.0057938
_diffrn_orient_matrix_UB_31 -0.0242962
_diffrn_orient_matrix_UB_32 -0.03853
_diffrn_orient_matrix_UB_33 -0.0473674
_diffrn_radiation_monochromator graphite
_diffrn_radiation_type MoK\a
_diffrn_radiation_wavelength 0.71073
_diffrn_reflns_av_R_equivalents 0.0477
_diffrn_reflns_av_unetI/netI 0.0647
_diffrn_reflns_limit_h_max 17
_diffrn_reflns_limit_h_min -17
_diffrn_reflns_limit_k_max 20
_diffrn_reflns_limit_k_min -20
_diffrn_reflns_limit_l_max 21
_diffrn_reflns_limit_l_min -21
_diffrn_reflns_number 43455
_diffrn_reflns_theta_full 26.37
_diffrn_reflns_theta_max 26.37
_diffrn_reflns_theta_min 2.98
_exptl_absorpt_coefficient_mu 0.401
_exptl_absorpt_correction_T_max 1
_exptl_absorpt_correction_T_min 0.94697
_exptl_absorpt_correction_type multi-scan
_exptl_absorpt_process_details
;
CrysAlisPro, Oxford Diffraction Ltd.,
Version 1.171.33.58 (release 29-01-2010 CrysAlis171 .NET)
(compiled Jan 29 2010,16:49:25)
Empirical absorption correction using spherical harmonics,
implemented in SCALE3 ABSPACK scaling algorithm.
;
_exptl_crystal_colour red-orange
_exptl_crystal_density_diffrn 1.502
_exptl_crystal_density_method 'not measured'
_exptl_crystal_description prism
_exptl_crystal_F_000 1504
_exptl_crystal_size_max 0.4
_exptl_crystal_size_mid 0.3
_exptl_crystal_size_min 0.2
_refine_diff_density_max 1.492
_refine_diff_density_min -0.775
_refine_diff_density_rms 0.09
_refine_ls_extinction_method none
_refine_ls_goodness_of_fit_ref 0.967
_refine_ls_hydrogen_treatment constr
_refine_ls_matrix_type full
_refine_ls_number_parameters 896
_refine_ls_number_reflns 13252
_refine_ls_number_restraints 12
_refine_ls_restrained_S_all 0.967
_refine_ls_R_factor_all 0.0784
_refine_ls_R_factor_gt 0.0522
_refine_ls_shift/su_max 0.001
_refine_ls_shift/su_mean 0
_refine_ls_structure_factor_coef Fsqd
_refine_ls_weighting_details 'calc w=1/[\s^2^(Fo^2^)+(0.0989P)^2^+0.0000P] where P=(Fo^2^+2Fc^2^)/3'
_refine_ls_weighting_scheme calc
_refine_ls_wR_factor_gt 0.1423
_refine_ls_wR_factor_ref 0.1519
_reflns_number_gt 9161
_reflns_number_total 13252
_reflns_threshold_expression >2sigma(I)
_cod_data_source_file c1cc13863d.txt
_cod_data_source_block x1017fin
_cod_original_cell_volume 3246.3(2)
_cod_original_sg_symbol_H-M P-1
_cod_database_code 7106903

loop_
_symmetry_equiv_pos_as_xyz
'x, y, z'
'-x, -y, -z'

loop_
_atom_site_label
_atom_site_type_symbol
_atom_site_fract_x
_atom_site_fract_y
_atom_site_fract_z
_atom_site_U_iso_or_equiv
_atom_site_adp_type
_atom_site_occupancy
_atom_site_symmetry_multiplicity
_atom_site_calc_flag
_atom_site_refinement_flags
_atom_site_disorder_assembly
_atom_site_disorder_group
Ru1 Ru 0.84450(2) 0.29288(2) 0.69337(2) 0.02456(10) Uani 1 1 d . . .
Cl1 Cl 1.29877(10) 0.33986(12) 0.79182(10) 0.0661(4) Uani 1 1 d . . .
Cl2 Cl 0.88955(12) 0.83880(11) 0.74686(14) 0.0824(5) Uani 1 1 d . . .
O1 O 1.12246(19) 0.59789(19) 0.49933(16) 0.0316(6) Uani 1 1 d . . .
O2 O 1.3745(2) 0.6775(2) 0.83831(17) 0.0365(6) Uani 1 1 d . . .
O3 O 1.2084(3) 0.2615(4) 0.7704(4) 0.0980(15) Uani 1 1 d . . .
O4 O 1.3807(3) 0.3564(5) 0.8627(3) 0.1124(18) Uani 1 1 d . . .
O5 O 1.3301(3) 0.3138(5) 0.7116(3) 0.1122(19) Uani 1 1 d . . .
O6 O 1.2715(4) 0.4234(4) 0.8144(4) 0.1069(16) Uani 1 1 d . . .
O7 O 0.8353(5) 0.7485(4) 0.7342(5) 0.157(3) Uani 1 1 d . . .
O8 O 0.8753(4) 0.8186(4) 0.6509(4) 0.1145(18) Uani 1 1 d . . .
O9 O 0.9966(4) 0.8669(4) 0.7991(4) 0.151(3) Uani 1 1 d . . .
O10 O 0.8469(6) 0.9063(5) 0.7943(4) 0.156(3) Uani 1 1 d . . .
N1 N 0.7404(2) 0.3106(2) 0.7664(2) 0.0267(6) Uani 1 1 d . . .
N2 N 0.9416(2) 0.3438(2) 0.8243(2) 0.0296(7) Uani 1 1 d . . .
N3 N 0.8012(2) 0.1493(2) 0.6587(2) 0.0322(7) Uani 1 1 d . . .
N4 N 0.7340(2) 0.2245(2) 0.5643(2) 0.0275(7) Uani 1 1 d . . .
N5 N 0.8860(2) 0.4309(2) 0.71648(18) 0.0221(6) Uani 1 1 d . . .
N6 N 0.9632(2) 0.2964(2) 0.63864(19) 0.0255(6) Uani 1 1 d . . .
N7 N 1.2654(2) 0.5445(2) 0.69545(19) 0.0264(6) Uani 1 1 d . . .
N8 N 1.4700(2) 0.5915(2) 0.6163(2) 0.0338(7) Uani 1 1 d . . .
N9 N 1.3199(3) 0.5211(2) 0.4446(2) 0.0342(7) Uani 1 1 d . . .
N10 N 1.1372(2) 0.4944(2) 0.55077(19) 0.0248(6) Uani 1 1 d . . .
N11 N 1.1083(2) 0.6295(2) 0.64112(19) 0.0237(6) Uani 1 1 d . . .
N12 N 1.2225(2) 0.8819(2) 0.7278(2) 0.0339(7) Uani 1 1 d . . .
N13 N 1.3214(2) 0.9034(2) 0.8974(2) 0.0345(7) Uani 1 1 d . . .
N14 N 1.1992(2) 0.6479(2) 0.78622(18) 0.0245(6) Uani 1 1 d . . .
C1 C 0.7835(3) 0.3407(3) 0.8572(2) 0.0280(8) Uani 1 1 d . . .
C2 C 0.8908(3) 0.3555(3) 0.8873(2) 0.0307(8) Uani 1 1 d . . .
C3 C 1.0422(3) 0.3564(3) 0.8508(3) 0.0366(9) Uani 1 1 d . . .
H3 H 1.0787 0.3494 0.8079 0.044 Uiso 1 1 calc R . .
C4 C 1.0957(3) 0.3795(3) 0.9395(3) 0.0447(10) Uani 1 1 d . . .
H4 H 1.1671 0.3872 0.9558 0.054 Uiso 1 1 calc R . .
C5 C 1.0455(3) 0.3908(3) 1.0022(3) 0.0466(11) Uani 1 1 d . . .
H5 H 1.0818 0.4061 1.0623 0.056 Uiso 1 1 calc R . .
C6 C 0.9405(3) 0.3801(3) 0.9787(3) 0.0388(9) Uani 1 1 d . . .
C7 C 0.8796(4) 0.3931(3) 1.0395(3) 0.0471(11) Uani 1 1 d . . .
H7 H 0.911 0.4085 1.1007 0.056 Uiso 1 1 calc R . .
C8 C 0.7789(4) 0.3841(3) 1.0124(3) 0.0443(11) Uani 1 1 d . . .
H8 H 0.742 0.3956 1.0554 0.053 Uiso 1 1 calc R . .
C9 C 0.7275(3) 0.3574(3) 0.9199(3) 0.0364(9) Uani 1 1 d . . .
C10 C 0.6233(3) 0.3458(3) 0.8867(3) 0.0406(10) Uani 1 1 d . . .
H10 H 0.5831 0.3588 0.9271 0.049 Uiso 1 1 calc R . .
C11 C 0.5795(3) 0.3154(3) 0.7949(3) 0.0399(10) Uani 1 1 d . . .
H11 H 0.5088 0.3066 0.7713 0.048 Uiso 1 1 calc R . .
C12 C 0.6400(3) 0.2975(3) 0.7367(3) 0.0318(8) Uani 1 1 d . . .
H12 H 0.6083 0.2751 0.6732 0.038 Uiso 1 1 calc R . .
C13 C 0.7210(3) 0.0865(3) 0.5776(3) 0.0348(9) Uani 1 1 d . . .
C14 C 0.6851(3) 0.1258(3) 0.5258(3) 0.0336(9) Uani 1 1 d . . .
C15 C 0.7040(3) 0.2625(3) 0.5149(2) 0.0295(8) Uani 1 1 d . . .
H15 H 0.7365 0.3305 0.5405 0.035 Uiso 1 1 calc R . .
C16 C 0.6273(3) 0.2068(3) 0.4279(3) 0.0391(9) Uani 1 1 d . . .
H16 H 0.6099 0.2366 0.3947 0.047 Uiso 1 1 calc R . .
C17 C 0.5769(3) 0.1094(3) 0.3900(3) 0.0434(10) Uani 1 1 d . . .
H17 H 0.5231 0.0714 0.3312 0.052 Uiso 1 1 calc R . .
C18 C 0.6059(3) 0.0657(3) 0.4392(3) 0.0426(10) Uani 1 1 d . . .
C19 C 0.5607(4) -0.0366(3) 0.4063(3) 0.0575(13) Uani 1 1 d . . .
H19 H 0.5067 -0.079 0.3478 0.069 Uiso 1 1 calc R . .
C20 C 0.5929(4) -0.0727(3) 0.4562(4) 0.0640(15) Uani 1 1 d . . .
H20 H 0.5604 -0.1402 0.4328 0.077 Uiso 1 1 calc R . .
C21 C 0.6741(4) -0.0134(3) 0.5432(3) 0.0520(12) Uani 1 1 d . . .
C22 C 0.7149(5) -0.0471(4) 0.5985(4) 0.0647(15) Uani 1 1 d . . .
H22 H 0.6848 -0.1136 0.5797 0.078 Uiso 1 1 calc R . .
C23 C 0.7968(4) 0.0152(3) 0.6785(4) 0.0533(12) Uani 1 1 d . . .
H23 H 0.8254 -0.0078 0.7149 0.064 Uiso 1 1 calc R . .
C24 C 0.8383(3) 0.1128(3) 0.7067(3) 0.0420(10) Uani 1 1 d . . .
H24 H 0.8958 0.1555 0.7627 0.05 Uiso 1 1 calc R . .
C25 C 0.9723(3) 0.4603(2) 0.6962(2) 0.0210(7) Uani 1 1 d . . .
C26 C 1.0158(3) 0.3849(2) 0.6525(2) 0.0234(7) Uani 1 1 d . . .
C27 C 0.9956(3) 0.2220(3) 0.5954(3) 0.0363(9) Uani 1 1 d . . .
H27 H 0.9585 0.1598 0.584 0.044 Uiso 1 1 calc R . .
C28 C 1.0798(3) 0.2329(3) 0.5673(3) 0.0408(10) Uani 1 1 d . . .
H28 H 1.1015 0.179 0.538 0.049 Uiso 1 1 calc R . .
C29 C 1.1338(3) 0.3220(3) 0.5814(3) 0.0371(9) Uani 1 1 d . . .
H29 H 1.1927 0.3296 0.5617 0.045 Uiso 1 1 calc R . .
C30 C 1.1013(3) 0.4009(2) 0.6248(2) 0.0239(7) Uani 1 1 d . . .
C31 C 1.1552(3) 0.5007(2) 0.6395(2) 0.0225(7) Uani 1 1 d . . .
C32 C 1.1147(3) 0.5853(2) 0.6973(2) 0.0214(7) Uani 1 1 d . . .
C33 C 1.0135(3) 0.5544(2) 0.7143(2) 0.0218(7) Uani 1 1 d . . .
C34 C 0.9622(3) 0.6187(3) 0.7524(2) 0.0257(7) Uani 1 1 d . . .
H34 H 0.9892 0.6842 0.7674 0.031 Uiso 1 1 calc R . .
C35 C 0.8720(3) 0.5867(3) 0.7682(2) 0.0281(8) Uani 1 1 d . . .
H35 H 0.8342 0.6287 0.7906 0.034 Uiso 1 1 calc R . .
C36 C 0.8373(3) 0.4939(3) 0.7512(2) 0.0271(8) Uani 1 1 d . . .
H36 H 0.7765 0.4735 0.7646 0.032 Uiso 1 1 calc R . .
C37 C 1.3478(3) 0.5138(3) 0.6640(3) 0.0314(8) Uani 1 1 d . . .
H37A H 1.327 0.4422 0.6359 0.038 Uiso 1 1 calc R . .
H37B H 1.4115 0.5457 0.7186 0.038 Uiso 1 1 calc R . .
C38 C 1.3730(3) 0.5378(3) 0.5936(2) 0.0272(8) Uani 1 1 d . . .
C39 C 1.4955(3) 0.6125(3) 0.5531(3) 0.0364(9) Uani 1 1 d . . .
C40 C 1.5985(3) 0.6731(3) 0.5757(3) 0.0455(11) Uani 1 1 d . . .
H40 H 1.6495 0.6985 0.6338 0.055 Uiso 1 1 calc R . .
C41 C 1.6229(4) 0.6942(3) 0.5130(4) 0.0563(14) Uani 1 1 d . . .
H41 H 1.6919 0.7346 0.528 0.068 Uiso 1 1 calc R . .
C42 C 1.5495(4) 0.6583(4) 0.4266(4) 0.0559(14) Uani 1 1 d . . .
H42 H 1.5691 0.6755 0.3848 0.067 Uiso 1 1 calc R . .
C43 C 1.4497(4) 0.5983(3) 0.4021(3) 0.0478(11) Uani 1 1 d . . .
H43 H 1.4005 0.5715 0.3427 0.057 Uiso 1 1 calc R . .
C44 C 1.4214(3) 0.5772(3) 0.4674(3) 0.0381(9) Uani 1 1 d . . .
C45 C 1.2966(3) 0.5026(3) 0.5071(2) 0.0290(8) Uani 1 1 d . . .
C46 C 1.1839(3) 0.4437(3) 0.4811(2) 0.0300(8) Uani 1 1 d . . .
H46A H 1.1443 0.4303 0.4201 0.036 Uiso 1 1 calc R . .
H46B H 1.1787 0.3802 0.4746 0.036 Uiso 1 1 calc R . .
C47 C 1.0992(3) 0.7244(3) 0.6689(2) 0.0290(8) Uani 1 1 d . . .
H47A H 1.0384 0.7269 0.6905 0.035 Uiso 1 1 calc R . .
H47B H 1.0851 0.7295 0.6133 0.035 Uiso 1 1 calc R . .
C48 C 1.1932(3) 0.8122(2) 0.7446(2) 0.0269(8) Uani 1 1 d . . .
C49 C 1.3028(3) 0.9660(3) 0.7961(3) 0.0354(9) Uani 1 1 d . . .
C50 C 1.3353(4) 1.0435(3) 0.7814(3) 0.0480(11) Uani 1 1 d . . .
H50 H 1.3016 1.0369 0.7247 0.058 Uiso 1 1 calc R . .
C51 C 1.4160(4) 1.1285(3) 0.8498(4) 0.0540(12) Uani 1 1 d . . .
H51 H 1.4374 1.1815 0.8412 0.065 Uiso 1 1 calc R . .
C52 C 1.4664(4) 1.1363(3) 0.9322(4) 0.0535(12) Uani 1 1 d . . .
H52 H 1.5241 1.1942 0.9775 0.064 Uiso 1 1 calc R . .
C53 C 1.4363(3) 1.0648(3) 0.9501(3) 0.0450(11) Uani 1 1 d . . .
H53 H 1.4707 1.0733 1.0077 0.054 Uiso 1 1 calc R . .
C54 C 1.3519(3) 0.9765(3) 0.8806(3) 0.0365(9) Uani 1 1 d . . .
C55 C 1.2439(3) 0.8233(3) 0.8312(2) 0.0293(8) Uani 1 1 d . . .
C56 C 1.2094(3) 0.7469(3) 0.8550(2) 0.0287(8) Uani 1 1 d . . .
H56A H 1.26 0.7677 0.9149 0.034 Uiso 1 1 calc R . .
H56B H 1.1415 0.7451 0.8644 0.034 Uiso 1 1 calc R . .
C57 C 1.1232(3) 0.5773(3) 0.5583(2) 0.0251(7) Uani 1 1 d . . .
C58 C 1.2893(3) 0.6287(3) 0.7791(2) 0.0274(8) Uani 1 1 d . . .
N15 N 0.6420(4) 1.1199(4) 0.7957(4) 0.0721(13) Uani 1 1 d D . .
C59 C 0.6750(4) 1.0922(3) 0.8371(3) 0.0526(12) Uani 1 1 d D . .
C60 C 0.7205(5) 1.0574(4) 0.8925(4) 0.0757(17) Uani 1 1 d D . .
H60A H 0.727 0.995 0.8512 0.114 Uiso 1 1 calc R . .
H60B H 0.6757 1.0481 0.9275 0.114 Uiso 1 1 calc R . .
H60C H 0.7895 1.1056 0.9359 0.114 Uiso 1 1 calc R . .
N16 N 1.3083(5) 0.4242(5) 1.1281(4) 0.100(2) Uani 1 1 d . . .
C61 C 1.3740(4) 0.4161(4) 1.1042(4) 0.0593(13) Uani 1 1 d . . .
C62 C 1.4638(5) 0.4097(5) 1.0718(4) 0.0780(18) Uani 1 1 d . . .
H62A H 1.4399 0.3732 1.0036 0.117 Uiso 1 1 calc R . .
H62B H 1.4992 0.376 1.0938 0.117 Uiso 1 1 calc R . .
H62C H 1.5121 0.4758 1.0965 0.117 Uiso 1 1 calc R . .
N17 N 0.4971(5) 0.8435(4) 0.7769(3) 0.0942(19) Uani 1 1 d . . .
C63 C 0.5496(5) 0.8116(4) 0.8020(3) 0.0647(15) Uani 1 1 d . . .
C64 C 0.6167(4) 0.7715(5) 0.8352(4) 0.0726(16) Uani 1 1 d . . .
H64A H 0.6152 0.7854 0.8968 0.109 Uiso 1 1 calc R . .
H64B H 0.6881 0.8014 0.8397 0.109 Uiso 1 1 calc R . .
H64C H 0.5923 0.7006 0.7917 0.109 Uiso 1 1 calc R . .
N18 N 1.1344(5) 0.0214(4) 0.5428(5) 0.0992(19) Uani 1 1 d D . .
C65 C 1.1039(6) 0.0253(5) 0.5975(5) 0.090(2) Uani 1 1 d D . .
C66 C 1.0676(7) 0.0224(7) 0.6723(7) 0.141(4) Uani 1 1 d D . .
H66A H 1.0712 -0.0359 0.6724 0.212 Uiso 1 1 calc R . .
H66B H 0.9956 0.0201 0.6612 0.212 Uiso 1 1 calc R . .
H66C H 1.1121 0.0811 0.7327 0.212 Uiso 1 1 calc R . .
N19 N 1.0256(8) 0.8085(7) 0.9775(7) 0.126(2) Uiso 0.710(6) 1 d PD A 1
C67 C 0.9696(9) 0.8465(9) 0.9916(9) 0.126(2) Uiso 0.710(6) 1 d PD A 1
C68 C 0.9007(9) 0.9017(9) 1.0127(9) 0.126(2) Uiso 0.710(6) 1 d PD A 1
H68A H 0.9222 0.9463 1.0804 0.189 Uiso 0.710(6) 1 d PR A 1
H68B H 0.8295 0.8557 0.9899 0.189 Uiso 0.710(6) 1 d PR A 1
H68C H 0.9032 0.9395 0.9828 0.189 Uiso 0.710(6) 1 d PR A 1
N19F N 1.0197(10) 0.8445(17) 1.0727(18) 0.126(2) Uiso 0.290(6) 1 d PD A 2
C67F C 0.9437(12) 0.8527(18) 1.074(2) 0.126(2) Uiso 0.290(6) 1 d PD A 2
C68F C 0.8403 0.8522 1.0767(17) 0.126(2) Uiso 0.290(6) 1 d PD A 2
H68D H 0.7955 0.8312 1.0149 0.189 Uiso 0.290(6) 1 d PR A 2
H68E H 0.8441 0.9179 1.1223 0.189 Uiso 0.290(6) 1 d PR A 2
H68F H 0.8112 0.8064 1.0944 0.189 Uiso 0.290(6) 1 d PR A 2

loop_
_atom_site_aniso_label
_atom_site_aniso_U_11
_atom_site_aniso_U_22
_atom_site_aniso_U_33
_atom_site_aniso_U_23
_atom_site_aniso_U_13
_atom_site_aniso_U_12
Ru1 0.02397(16) 0.02659(16) 0.02944(16) 0.02013(13) 0.00930(12) 0.00734(12)
Cl1 0.0477(7) 0.1098(12) 0.0825(9) 0.0713(9) 0.0345(7) 0.0419(8)
Cl2 0.0696(10) 0.0654(9) 0.1464(16) 0.0650(10) 0.0577(10) 0.0445(8)
O1 0.0319(14) 0.0397(15) 0.0293(13) 0.0253(12) 0.0074(11) 0.0093(12)
O2 0.0247(14) 0.0419(16) 0.0328(14) 0.0177(12) 0.0003(11) 0.0071(12)
O3 0.070(3) 0.118(4) 0.138(4) 0.081(3) 0.061(3) 0.036(3)
O4 0.071(3) 0.208(6) 0.097(3) 0.104(4) 0.027(3) 0.063(4)
O5 0.075(3) 0.230(6) 0.115(4) 0.131(4) 0.062(3) 0.082(4)
O6 0.100(4) 0.093(3) 0.156(5) 0.075(3) 0.061(3) 0.046(3)
O7 0.109(4) 0.114(4) 0.245(7) 0.136(5) -0.021(5) 0.007(4)
O8 0.133(5) 0.117(4) 0.100(4) 0.052(3) 0.061(3) 0.051(4)
O9 0.059(3) 0.110(4) 0.156(5) -0.017(4) 0.036(3) 0.016(3)
O10 0.263(8) 0.196(6) 0.188(6) 0.146(5) 0.169(6) 0.207(6)
N1 0.0247(15) 0.0258(16) 0.0343(16) 0.0206(13) 0.0099(13) 0.0064(13)
N2 0.0284(16) 0.0340(17) 0.0324(16) 0.0224(14) 0.0102(13) 0.0099(14)
N3 0.0330(17) 0.0337(17) 0.0420(18) 0.0276(15) 0.0145(15) 0.0139(15)
N4 0.0315(16) 0.0251(16) 0.0300(16) 0.0166(13) 0.0137(13) 0.0097(13)
N5 0.0209(14) 0.0274(15) 0.0195(13) 0.0150(12) 0.0056(11) 0.0065(12)
N6 0.0319(16) 0.0221(15) 0.0275(15) 0.0162(13) 0.0112(13) 0.0098(13)
N7 0.0221(15) 0.0316(16) 0.0261(15) 0.0159(13) 0.0074(12) 0.0100(13)
N8 0.0288(17) 0.0320(17) 0.0426(18) 0.0185(15) 0.0173(15) 0.0130(14)
N9 0.0396(19) 0.0441(19) 0.0415(18) 0.0313(16) 0.0247(16) 0.0247(16)
N10 0.0267(15) 0.0297(16) 0.0242(14) 0.0177(13) 0.0113(12) 0.0105(13)
N11 0.0256(15) 0.0238(15) 0.0262(15) 0.0177(12) 0.0075(12) 0.0070(13)
N12 0.0311(17) 0.0296(17) 0.0419(18) 0.0216(15) 0.0114(14) 0.0074(14)
N13 0.0322(17) 0.0270(17) 0.0355(17) 0.0129(14) 0.0083(14) 0.0067(14)
N14 0.0235(15) 0.0245(15) 0.0209(14) 0.0121(12) 0.0035(12) 0.0041(12)
C1 0.0314(19) 0.0267(18) 0.0302(19) 0.0192(16) 0.0122(16) 0.0070(16)
C2 0.035(2) 0.031(2) 0.0324(19) 0.0227(17) 0.0112(16) 0.0100(17)
C3 0.027(2) 0.047(2) 0.044(2) 0.031(2) 0.0092(17) 0.0121(18)
C4 0.034(2) 0.051(3) 0.053(3) 0.033(2) 0.006(2) 0.016(2)
C5 0.045(3) 0.058(3) 0.038(2) 0.033(2) 0.002(2) 0.012(2)
C6 0.046(2) 0.040(2) 0.034(2) 0.0256(19) 0.0090(18) 0.010(2)
C7 0.062(3) 0.051(3) 0.031(2) 0.027(2) 0.015(2) 0.013(2)
C8 0.055(3) 0.049(3) 0.037(2) 0.028(2) 0.024(2) 0.014(2)
C9 0.043(2) 0.034(2) 0.041(2) 0.0246(18) 0.0212(19) 0.0119(19)
C10 0.042(2) 0.042(2) 0.052(3) 0.030(2) 0.028(2) 0.016(2)
C11 0.028(2) 0.043(2) 0.059(3) 0.033(2) 0.019(2) 0.0133(19)
C12 0.0252(19) 0.034(2) 0.041(2) 0.0258(18) 0.0096(16) 0.0062(16)
C13 0.039(2) 0.0255(19) 0.042(2) 0.0200(18) 0.0144(18) 0.0101(18)
C14 0.036(2) 0.0273(19) 0.036(2) 0.0166(17) 0.0140(17) 0.0087(17)
C15 0.036(2) 0.0264(19) 0.0298(19) 0.0167(16) 0.0139(16) 0.0105(17)
C16 0.042(2) 0.042(2) 0.035(2) 0.0223(19) 0.0097(18) 0.015(2)
C17 0.043(2) 0.039(2) 0.032(2) 0.0136(19) 0.0028(18) 0.008(2)
C18 0.041(2) 0.031(2) 0.042(2) 0.0157(19) 0.0049(19) 0.0052(19)
C19 0.054(3) 0.033(2) 0.052(3) 0.011(2) -0.001(2) -0.001(2)
C20 0.069(4) 0.026(2) 0.069(3) 0.021(2) 0.001(3) -0.004(2)
C21 0.054(3) 0.031(2) 0.070(3) 0.030(2) 0.015(2) 0.009(2)
C22 0.081(4) 0.037(3) 0.091(4) 0.043(3) 0.030(3) 0.024(3)
C23 0.063(3) 0.048(3) 0.074(3) 0.047(3) 0.024(3) 0.028(3)
C24 0.045(2) 0.047(2) 0.057(3) 0.040(2) 0.021(2) 0.022(2)
C25 0.0233(17) 0.0235(17) 0.0180(15) 0.0130(14) 0.0053(13) 0.0080(14)
C26 0.0252(17) 0.0238(18) 0.0233(17) 0.0163(14) 0.0045(14) 0.0062(15)
C27 0.045(2) 0.028(2) 0.046(2) 0.0240(18) 0.0204(19) 0.0150(18)
C28 0.049(3) 0.032(2) 0.055(3) 0.025(2) 0.030(2) 0.023(2)
C29 0.036(2) 0.036(2) 0.046(2) 0.0229(19) 0.0229(19) 0.0145(18)
C30 0.0266(18) 0.0241(18) 0.0238(17) 0.0151(15) 0.0085(14) 0.0085(15)
C31 0.0199(16) 0.0263(18) 0.0229(16) 0.0163(15) 0.0057(13) 0.0050(14)
C32 0.0221(17) 0.0201(16) 0.0213(16) 0.0124(14) 0.0053(13) 0.0048(14)
C33 0.0207(16) 0.0240(17) 0.0205(16) 0.0133(14) 0.0043(13) 0.0062(14)
C34 0.0267(18) 0.0250(18) 0.0271(18) 0.0158(15) 0.0089(15) 0.0077(15)
C35 0.0310(19) 0.0299(19) 0.0285(18) 0.0164(16) 0.0129(15) 0.0152(16)
C36 0.0240(18) 0.0311(19) 0.0271(18) 0.0159(16) 0.0091(15) 0.0100(16)
C37 0.0279(19) 0.039(2) 0.0316(19) 0.0211(17) 0.0086(16) 0.0150(17)
C38 0.0266(18) 0.0292(19) 0.0311(19) 0.0171(16) 0.0131(15) 0.0133(16)
C39 0.036(2) 0.030(2) 0.053(2) 0.0239(19) 0.024(2) 0.0184(18)
C40 0.039(2) 0.033(2) 0.066(3) 0.024(2) 0.030(2) 0.0128(19)
C41 0.054(3) 0.040(3) 0.101(4) 0.043(3) 0.054(3) 0.026(2)
C42 0.064(3) 0.062(3) 0.098(4) 0.063(3) 0.062(3) 0.044(3)
C43 0.059(3) 0.062(3) 0.074(3) 0.056(3) 0.048(3) 0.043(3)
C44 0.045(2) 0.042(2) 0.055(3) 0.036(2) 0.032(2) 0.028(2)
C45 0.033(2) 0.032(2) 0.0322(19) 0.0206(17) 0.0156(16) 0.0168(17)
C46 0.0295(19) 0.035(2) 0.0249(18) 0.0160(16) 0.0103(15) 0.0096(17)
C47 0.0301(19) 0.0294(19) 0.0329(19) 0.0218(16) 0.0078(16) 0.0097(16)
C48 0.0241(18) 0.0239(18) 0.0339(19) 0.0162(16) 0.0103(15) 0.0083(15)
C49 0.028(2) 0.028(2) 0.047(2) 0.0189(18) 0.0131(18) 0.0067(17)
C50 0.046(3) 0.037(2) 0.060(3) 0.030(2) 0.015(2) 0.007(2)
C51 0.049(3) 0.034(2) 0.071(3) 0.030(2) 0.016(2) 0.001(2)
C52 0.038(2) 0.031(2) 0.065(3) 0.018(2) 0.004(2) -0.005(2)
C53 0.038(2) 0.032(2) 0.046(2) 0.0124(19) 0.0062(19) 0.0070(19)
C54 0.032(2) 0.029(2) 0.045(2) 0.0164(18) 0.0141(18) 0.0104(17)
C55 0.0260(18) 0.0272(19) 0.0306(19) 0.0128(16) 0.0095(15) 0.0081(16)
C56 0.0305(19) 0.0272(19) 0.0230(17) 0.0116(15) 0.0064(15) 0.0071(16)
C57 0.0185(16) 0.0284(19) 0.0255(18) 0.0166(15) 0.0036(14) 0.0015(15)
C58 0.0257(19) 0.033(2) 0.0271(18) 0.0206(16) 0.0070(15) 0.0075(16)
N15 0.064(3) 0.066(3) 0.088(3) 0.047(3) 0.022(3) 0.017(3)
C59 0.052(3) 0.043(3) 0.056(3) 0.023(2) 0.019(2) 0.011(2)
C60 0.094(5) 0.080(4) 0.062(3) 0.037(3) 0.037(3) 0.038(4)
N16 0.103(4) 0.151(6) 0.127(5) 0.095(4) 0.092(4) 0.090(4)
C61 0.069(3) 0.075(4) 0.057(3) 0.042(3) 0.034(3) 0.039(3)
C62 0.072(4) 0.122(5) 0.081(4) 0.069(4) 0.043(3) 0.054(4)
N17 0.139(5) 0.095(4) 0.055(3) 0.040(3) 0.021(3) 0.062(4)
C63 0.077(4) 0.061(3) 0.043(3) 0.026(3) 0.010(3) 0.015(3)
C64 0.057(3) 0.081(4) 0.068(3) 0.042(3) 0.003(3) 0.013(3)
N18 0.115(5) 0.072(4) 0.109(5) 0.045(4) 0.048(4) 0.030(4)
C65 0.098(5) 0.061(4) 0.099(5) 0.032(4) 0.047(4) 0.021(4)
C66 0.092(6) 0.139(8) 0.186(9) 0.071(7) 0.083(6) 0.036(6)

loop_
_atom_type_symbol
_atom_type_description
_atom_type_scat_dispersion_real
_atom_type_scat_dispersion_imag
_atom_type_scat_source
Ru Ru -1.2594 0.8363 'International Tables Vol C Tables 4.2.6.8 and 6.1.1.4'
Cl Cl 0.1484 0.1585 'International Tables Vol C Tables 4.2.6.8 and 6.1.1.4'
O O 0.0106 0.006 'International Tables Vol C Tables 4.2.6.8 and 6.1.1.4'
N N 0.0061 0.0033 'International Tables Vol C Tables 4.2.6.8 and 6.1.1.4'
C C 0.0033 0.0016 'International Tables Vol C Tables 4.2.6.8 and 6.1.1.4'
H H 0 0 'International Tables Vol C Tables 4.2.6.8 and 6.1.1.4'

loop_
_geom_angle_atom_site_label_1
_geom_angle_atom_site_label_2
_geom_angle_atom_site_label_3
_geom_angle
N5 Ru1 N6 78.62(11)
N5 Ru1 N4 96.59(11)
N6 Ru1 N4 91.76(11)
N5 Ru1 N2 91.50(11)
N6 Ru1 N2 93.88(12)
N4 Ru1 N2 170.92(11)
N5 Ru1 N3 175.30(11)
N6 Ru1 N3 98.59(12)
N4 Ru1 N3 79.64(12)
N2 Ru1 N3 92.48(12)
N5 Ru1 N1 95.17(11)
N6 Ru1 N1 171.00(11)
N4 Ru1 N1 95.46(11)
N2 Ru1 N1 79.66(12)
N3 Ru1 N1 88.02(12)
O4 Cl1 O6 112.7(4)
O4 Cl1 O5 107.8(3)
O6 Cl1 O5 108.1(3)
O4 Cl1 O3 110.5(3)
O6 Cl1 O3 108.2(3)
O5 Cl1 O3 109.3(3)
O10 Cl2 O7 109.1(5)
O10 Cl2 O9 111.6(4)
O7 Cl2 O9 106.6(4)
O10 Cl2 O8 111.5(3)
O7 Cl2 O8 104.9(4)
O9 Cl2 O8 112.8(4)
C12 N1 C1 117.5(3)
C12 N1 Ru1 129.1(3)
C1 N1 Ru1 113.4(2)
C3 N2 C2 118.0(3)
C3 N2 Ru1 128.4(3)
C2 N2 Ru1 113.3(2)
C24 N3 C13 117.6(3)
C24 N3 Ru1 128.8(3)
C13 N3 Ru1 113.5(2)
C15 N4 C14 117.4(3)
C15 N4 Ru1 129.3(2)
C14 N4 Ru1 113.3(2)
C36 N5 C25 118.5(3)
C36 N5 Ru1 125.6(2)
C25 N5 Ru1 115.9(2)
C27 N6 C26 118.3(3)
C27 N6 Ru1 126.0(2)
C26 N6 Ru1 115.6(2)
C58 N7 C37 120.2(3)
C58 N7 C31 113.6(3)
C37 N7 C31 125.6(3)
C38 N8 C39 117.1(3)
C45 N9 C44 116.8(3)
C57 N10 C31 111.2(3)
C57 N10 C46 116.8(3)
C31 N10 C46 123.7(3)
C57 N11 C47 119.3(3)
C57 N11 C32 113.2(3)
C47 N11 C32 127.1(3)
C48 N12 C49 117.5(3)
C55 N13 C54 117.0(3)
C58 N14 C32 111.2(3)
C58 N14 C56 117.9(3)
C32 N14 C56 123.3(3)
N1 C1 C9 123.3(3)
N1 C1 C2 116.4(3)
C9 C1 C2 120.3(3)
N2 C2 C6 122.6(4)
N2 C2 C1 117.0(3)
C6 C2 C1 120.4(3)
N2 C3 C4 122.3(4)
C5 C4 C3 119.9(4)
C4 C5 C6 120.2(4)
C5 C6 C2 116.9(4)
C5 C6 C7 125.6(4)
C2 C6 C7 117.5(4)
C8 C7 C6 122.2(4)
C7 C8 C9 120.7(4)
C10 C9 C1 117.3(4)
C10 C9 C8 123.9(4)
C1 C9 C8 118.8(4)
C11 C10 C9 119.4(4)
C10 C11 C12 119.5(4)
N1 C12 C11 122.9(4)
N3 C13 C21 123.5(4)
N3 C13 C14 116.9(3)
C21 C13 C14 119.6(4)
N4 C14 C18 122.8(4)
N4 C14 C13 116.4(3)
C18 C14 C13 120.8(4)
N4 C15 C16 122.8(4)
C17 C16 C15 120.3(4)
C16 C17 C18 119.0(4)
C14 C18 C17 117.6(4)
C14 C18 C19 117.6(4)
C17 C18 C19 124.8(4)
C20 C19 C18 121.3(4)
C19 C20 C21 121.9(4)
C13 C21 C22 116.2(4)
C13 C21 C20 118.6(4)
C22 C21 C20 125.1(4)
C23 C22 C21 120.2(4)
C22 C23 C24 119.4(4)
N3 C24 C23 123.0(4)
N5 C25 C33 122.1(3)
N5 C25 C26 114.7(3)
C33 C25 C26 123.1(3)
N6 C26 C30 122.7(3)
N6 C26 C25 114.6(3)
C30 C26 C25 122.7(3)
N6 C27 C28 122.0(4)
C27 C28 C29 120.1(4)
C28 C29 C30 119.5(4)
C26 C30 C29 117.2(3)
C26 C30 C31 120.4(3)
C29 C30 C31 122.3(3)
N10 C31 N7 112.9(3)
N10 C31 C30 110.5(3)
N7 C31 C30 112.9(3)
N10 C31 C32 102.8(3)
N7 C31 C32 101.0(2)
C30 C31 C32 116.1(3)
N14 C32 N11 112.9(3)
N14 C32 C33 109.3(3)
N11 C32 C33 113.3(3)
N14 C32 C31 102.9(3)
N11 C32 C31 101.1(2)
C33 C32 C31 116.8(3)
C25 C33 C34 117.8(3)
C25 C33 C32 119.6(3)
C34 C33 C32 122.5(3)
C35 C34 C33 119.6(3)
C36 C35 C34 119.5(3)
N5 C36 C35 122.4(3)
N7 C37 C38 113.9(3)
N8 C38 C45 122.0(3)
N8 C38 C37 115.8(3)
C45 C38 C37 122.2(3)
N8 C39 C44 121.4(4)
N8 C39 C40 119.3(4)
C44 C39 C40 119.3(4)
C41 C40 C39 118.9(5)
C40 C41 C42 122.2(4)
C43 C42 C41 120.3(4)
C42 C43 C44 118.6(5)
N9 C44 C39 120.8(3)
N9 C44 C43 118.6(4)
C39 C44 C43 120.6(4)
N9 C45 C38 121.9(3)
N9 C45 C46 115.4(3)
C38 C45 C46 122.7(3)
N10 C46 C45 112.3(3)
N11 C47 C48 115.4(3)
N12 C48 C55 121.5(3)
N12 C48 C47 114.6(3)
C55 C48 C47 123.8(3)
N12 C49 C54 120.7(4)
N12 C49 C50 119.2(4)
C54 C49 C50 120.0(4)
C51 C50 C49 119.6(4)
C50 C51 C52 119.5(4)
C53 C52 C51 122.8(4)
C52 C53 C54 118.5(4)
N13 C54 C49 121.5(4)
N13 C54 C53 119.2(4)
C49 C54 C53 119.4(4)
N13 C55 C48 121.8(3)
N13 C55 C56 114.9(3)
C48 C55 C56 123.2(3)
N14 C56 C55 115.9(3)
O1 C57 N11 126.6(3)
O1 C57 N10 124.8(3)
N11 C57 N10 108.6(3)
O2 C58 N7 126.2(3)
O2 C58 N14 125.3(3)
N7 C58 N14 108.5(3)
N15 C59 C60 178.8(6)
N16 C61 C62 177.1(7)
N17 C63 C64 179.3(7)
N18 C65 C66 173.4(9)
N19 C67 C68 176.8(14)
N19F C67F C68F 172.5(14)

loop_
_geom_bond_atom_site_label_1
_geom_bond_atom_site_label_2
_geom_bond_distance
Ru1 N5 2.047(3)
Ru1 N6 2.054(3)
Ru1 N4 2.058(3)
Ru1 N2 2.061(3)
Ru1 N3 2.068(3)
Ru1 N1 2.073(3)
Cl1 O4 1.387(4)
Cl1 O6 1.416(5)
Cl1 O5 1.425(4)
Cl1 O3 1.435(5)
Cl2 O10 1.379(4)
Cl2 O7 1.408(5)
Cl2 O9 1.442(6)
Cl2 O8 1.489(5)
O1 C57 1.213(4)
O2 C58 1.212(4)
N1 C12 1.336(5)
N1 C1 1.363(4)
N2 C3 1.334(5)
N2 C2 1.367(5)
N3 C24 1.335(5)
N3 C13 1.356(5)
N4 C15 1.340(5)
N4 C14 1.377(5)
N5 C36 1.342(4)
N5 C25 1.364(4)
N6 C27 1.342(5)
N6 C26 1.367(4)
N7 C58 1.366(5)
N7 C37 1.456(4)
N7 C31 1.461(4)
N8 C38 1.312(5)
N8 C39 1.369(5)
N9 C45 1.323(5)
N9 C44 1.376(5)
N10 C57 1.381(5)
N10 C31 1.454(4)
N10 C46 1.471(4)
N11 C57 1.364(4)
N11 C47 1.460(4)
N11 C32 1.465(4)
N12 C48 1.314(5)
N12 C49 1.367(5)
N13 C55 1.313(5)
N13 C54 1.368(5)
N14 C58 1.382(5)
N14 C32 1.458(4)
N14 C56 1.459(4)
C1 C9 1.408(5)
C1 C2 1.420(5)
C2 C6 1.416(5)
C3 C4 1.398(6)
C4 C5 1.355(6)
C5 C6 1.399(6)
C6 C7 1.437(6)
C7 C8 1.353(6)
C8 C9 1.428(6)
C9 C10 1.402(6)
C10 C11 1.378(6)
C11 C12 1.396(5)
C13 C21 1.404(5)
C13 C14 1.417(5)
C14 C18 1.400(6)
C15 C16 1.387(5)
C16 C17 1.364(6)
C17 C18 1.414(6)
C18 C19 1.442(6)
C19 C20 1.329(7)
C20 C21 1.417(7)
C21 C22 1.414(7)
C22 C23 1.358(7)
C23 C24 1.388(6)
C25 C33 1.391(5)
C25 C26 1.459(5)
C26 C30 1.382(5)
C27 C28 1.358(6)
C28 C29 1.379(6)
C29 C30 1.398(5)
C30 C31 1.531(5)
C31 C32 1.593(5)
C32 C33 1.520(4)
C33 C34 1.397(5)
C34 C35 1.378(5)
C35 C36 1.371(5)
C37 C38 1.515(5)
C38 C45 1.428(5)
C39 C44 1.403(6)
C39 C40 1.418(6)
C40 C41 1.357(7)
C41 C42 1.403(8)
C42 C43 1.372(7)
C43 C44 1.417(5)
C45 C46 1.509(5)
C47 C48 1.512(5)
C48 C55 1.438(5)
C49 C54 1.405(6)
C49 C50 1.415(6)
C50 C51 1.376(6)
C51 C52 1.398(7)
C52 C53 1.358(7)
C53 C54 1.427(6)
C55 C56 1.513(5)
N15 C59 1.104(6)
C59 C60 1.455(7)
N16 C61 1.083(6)
C61 C62 1.469(7)
N17 C63 1.134(7)
C63 C64 1.450(8)
N18 C65 1.083(7)
C65 C66 1.485(10)
N19 C67 1.104(6)
C67 C68 1.456(7)
N19F C67F 1.105(6)
C67F C68F 1.456(7)
